data_7050865
loop_
_publ_author_name
'Krystian, Pluta'
'Malgorzata, Nowak'
'Kinga, Suwinska'

_publ_section_title
;
Synthesis of novel heteropentacenes containing
nitrogen, sulfur and oxygen or selenium
;
_journal_name_full 'New Journal of Chemistry'
_journal_paper_doi 10.1039/b202107m
_journal_year 2002
_chemical_formula_moiety 'C18 H10 N2 S Se'
_chemical_formula_sum 'C18 H10 N2 S Se'
_chemical_formula_weight 365.30
_space_group_IT_number 62
_symmetry_cell_setting orthorhombic
_symmetry_space_group_name_Hall '-P 2ac 2n'
_symmetry_space_group_name_H-M 'P n m a'
_cell_angle_alpha 90.00
_cell_angle_beta 90.00
_cell_angle_gamma 90.00
_cell_formula_units_Z 4
_cell_length_a 14.3960(1)
_cell_length_b 16.1410(4)
_cell_length_c 6.1360(6)
_cell_measurement_temperature 293(2)
_cell_volume 1425.8(1)
_diffrn_ambient_temperature 293(2)
_exptl_crystal_density_diffrn 1.702
_cod_depositor_comments
;
The following automatic conversions were performed:
'_symmetry_cell_setting' value 'Orthorhombic' changed to 'orthorhombic'
according to '/home/saulius/struct/CIF-dictionaries/cif_core.dic'
dictionary named 'cif_core.dic' version 2.4.1 from 2010-06-29.

Automatic conversion script
Id: cif_fix_enum 1527 2010-12-29 10:47:43Z saulius 
;
_cod_database_code 7050865

loop_
_symmetry_equiv_pos_as_xyz
'x, y, z'
'-x+1/2, -y, z+1/2'
'x+1/2, -y+1/2, -z+1/2'
'-x, y+1/2, -z'
'-x, -y, -z'
'x-1/2, y, -z-1/2'
'-x-1/2, y-1/2, z-1/2'
'x, -y-1/2, z'

loop_
_atom_site_label
_atom_site_type_symbol
_atom_site_fract_x
_atom_site_fract_y
_atom_site_fract_z
_atom_site_U_iso_or_equiv
_atom_site_adp_type
_atom_site_occupancy
_atom_site_symmetry_multiplicity
_atom_site_calc_flag
_atom_site_refinement_flags
_atom_site_disorder_assembly
_atom_site_disorder_group
Se1 Se 0.87411(4) 0.7500 0.08218(7) 0.0526(2) Uani 1 2 d S . .
S1 S 0.74897(7) 0.7500 0.55569(17) 0.0374(3) Uani 1 2 d S . .
N1 N 0.90108(17) 0.59025(15) 0.2000(4) 0.0374(6) Uani 1 1 d . . .
C2 C 0.86341(18) 0.65810(18) 0.2756(4) 0.0324(6) Uani 1 1 d . . .
C3 C 0.81691(18) 0.66380(17) 0.4802(4) 0.0318(6) Uani 1 1 d . . .
C4 C 0.81502(19) 0.59501(18) 0.6093(5) 0.0348(6) Uani 1 1 d . . .
H4 H 0.7884 0.5976 0.7472 0.042 Uiso 1 1 calc R . .
C5 C 0.85355(19) 0.51998(19) 0.5333(5) 0.0358(6) Uani 1 1 d . . .
C6 C 0.8513(2) 0.4455(2) 0.6541(6) 0.0469(8) Uani 1 1 d . . .
H6 H 0.8248 0.4450 0.7924 0.056 Uiso 1 1 calc R . .
C7 C 0.8873(2) 0.3745(2) 0.5706(6) 0.0549(10) Uani 1 1 d . . .
H7 H 0.8850 0.3258 0.6513 0.066 Uiso 1 1 calc R . .
C8 C 0.9277(2) 0.3745(2) 0.3630(7) 0.0533(9) Uani 1 1 d . . .
H8 H 0.9520 0.3255 0.3073 0.064 Uiso 1 1 calc R . .
C9 C 0.9322(2) 0.44497(19) 0.2411(6) 0.0454(7) Uani 1 1 d . . .
H9 H 0.9600 0.4439 0.1043 0.055 Uiso 1 1 calc R . .
C10 C 0.89446(19) 0.51969(18) 0.3229(5) 0.0352(6) Uani 1 1 d . . .

loop_
_atom_site_aniso_label
_atom_site_aniso_U_11
_atom_site_aniso_U_22
_atom_site_aniso_U_33
_atom_site_aniso_U_23
_atom_site_aniso_U_13
_atom_site_aniso_U_12
Se1 0.0919(5) 0.0351(3) 0.0307(3) 0.000 0.0065(2) 0.000
S1 0.0371(6) 0.0331(6) 0.0420(6) 0.000 0.0067(4) 0.000
N1 0.0430(14) 0.0316(13) 0.0376(13) -0.0014(10) 0.0027(10) -0.0019(11)
C2 0.0364(15) 0.0291(14) 0.0318(14) 0.0013(11) -0.0014(11) -0.0050(12)
C3 0.0328(14) 0.0288(14) 0.0337(14) -0.0002(11) -0.0015(11) -0.0036(12)
C4 0.0342(15) 0.0356(16) 0.0345(15) 0.0031(12) 0.0022(11) -0.0057(13)
C5 0.0307(14) 0.0319(15) 0.0448(16) 0.0029(13) -0.0014(12) -0.0062(12)
C6 0.0437(18) 0.0402(18) 0.057(2) 0.0141(15) 0.0025(14) -0.0044(15)
C7 0.050(2) 0.0309(18) 0.083(3) 0.0176(17) -0.0008(17) -0.0044(15)
C8 0.0453(19) 0.0297(17) 0.085(2) -0.0032(16) 0.0020(18) -0.0013(15)
C9 0.0426(17) 0.0345(17) 0.0592(19) -0.0040(14) 0.0026(15) -0.0038(14)
C10 0.0337(15) 0.0298(15) 0.0422(16) -0.0015(13) -0.0027(11) -0.0037(12)

loop_
_geom_bond_atom_site_label_1
_geom_bond_atom_site_label_2
_geom_bond_distance
_geom_bond_site_symmetry_2
_geom_bond_publ_flag
Se1 C2 1.906(3) 8_575 ?
Se1 C2 1.906(3) . ?
S1 C3 1.763(3) 8_575 ?
S1 C3 1.763(3) . ?
N1 C2 1.307(4) . ?
N1 C10 1.369(4) . ?
C2 C3 1.426(4) . ?
C3 C4 1.364(4) . ?
C4 C5 1.411(4) . ?
C5 C6 1.413(4) . ?
C5 C10 1.419(4) . ?
C6 C7 1.358(5) . ?
C7 C8 1.400(5) . ?
C8 C9 1.363(5) . ?
C9 C10 1.414(4) . ?
